data_2220553
loop_
_publ_author_name
'Yang, Xu-Hong'
'Chen, Xiao-Bao'
'Zhou, Si-Xuan'

_publ_section_title
;
 3-(2-Aminoethyl)-2-(4-chloroanilino)quinazolin-4(3<i>H</i>)-one
 methanol 0.75-solvate
;
_journal_coeditor_code IS2361
_journal_issue 1
_journal_name_full 'Acta Crystallographica Section E'
_journal_page_first o185
_journal_page_last o186
_journal_paper_doi 10.1107/S160053680804049X
_journal_volume 65
_journal_year 2009
_chemical_formula_iupac 'C16 H15 Cl N4 O , 0.75C H4 O'
_chemical_formula_moiety 'C16 H15 Cl N4 O , 0.75C H4 O'
_chemical_formula_sum 'C16.75 H18 Cl N4 O1.75'
_chemical_formula_weight 338.8052
_chemical_name_systematic
;
3-(2-Aminoethyl)-2-(4-chloroanilino)quinazolin-4(3<i>H</i>)-one methanol
0.75-solvate
;
_space_group_IT_number 14
_symmetry_cell_setting monoclinic
_symmetry_space_group_name_Hall '-P 2yn'
_symmetry_space_group_name_H-M 'P 1 21/n 1'
_atom_sites_solution_hydrogens geom
_atom_sites_solution_primary direct
_atom_sites_solution_secondary difmap
_cell_angle_alpha 90.00
_cell_angle_beta 104.49(3)
_cell_angle_gamma 90.00
_cell_formula_units_Z 8
_cell_length_a 13.380(3)
_cell_length_b 12.048(2)
_cell_length_c 21.105(4)
_cell_measurement_reflns_used 5048
_cell_measurement_temperature 293(2)
_cell_measurement_theta_max 25.82
_cell_measurement_theta_min 2.20
_cell_volume 3294.0(12)
_computing_cell_refinement 'SAINT (Bruker, 2000)'
_computing_data_collection 'SMART (Bruker, 2000)'
_computing_data_reduction 'SAINT (Bruker, 2000)'
_computing_molecular_graphics 'SHELXTL (Sheldrick, 2008)'
_computing_publication_material 'SHELXTL (Sheldrick, 2008)'
_computing_structure_refinement 'SHELXL97 (Sheldrick, 2008)'
_computing_structure_solution 'SHELXS97 (Sheldrick, 2008)'
_diffrn_ambient_temperature 293(2)
_diffrn_measured_fraction_theta_full 0.997
_diffrn_measured_fraction_theta_max 0.997
_diffrn_measurement_device_type 'Bruker SMART APEX CCD area-detector'
_diffrn_measurement_method '\f and \w'
_diffrn_radiation_monochromator graphite
_diffrn_radiation_source 'fine-focus sealed tube'
_diffrn_radiation_type MoK\a
_diffrn_radiation_wavelength 0.71073
_diffrn_reflns_av_R_equivalents 0.0182
_diffrn_reflns_av_sigmaI/netI 0.0209
_diffrn_reflns_limit_h_max 16
_diffrn_reflns_limit_h_min -16
_diffrn_reflns_limit_k_max 14
_diffrn_reflns_limit_k_min -13
_diffrn_reflns_limit_l_max 23
_diffrn_reflns_limit_l_min -25
_diffrn_reflns_number 18726
_diffrn_reflns_theta_full 26.00
_diffrn_reflns_theta_max 26.00
_diffrn_reflns_theta_min 1.96
_diffrn_standards_number 0
_exptl_absorpt_coefficient_mu 0.247
_exptl_absorpt_correction_type none
_exptl_crystal_colour colourless
_exptl_crystal_density_diffrn 1.366
_exptl_crystal_density_method 'not measured'
_exptl_crystal_description block
_exptl_crystal_F_000 1420
_exptl_crystal_size_max 0.23
_exptl_crystal_size_mid 0.20
_exptl_crystal_size_min 0.10
_refine_diff_density_max 0.217
_refine_diff_density_min -0.397
_refine_ls_extinction_method none
_refine_ls_goodness_of_fit_ref 1.067
_refine_ls_hydrogen_treatment mixed
_refine_ls_matrix_type full
_refine_ls_number_parameters 453
_refine_ls_number_reflns 6451
_refine_ls_number_restraints 9
_refine_ls_restrained_S_all 1.074
_refine_ls_R_factor_all 0.0670
_refine_ls_R_factor_gt 0.0448
_refine_ls_shift/su_max 0.001
_refine_ls_shift/su_mean 0.000
_refine_ls_structure_factor_coef Fsqd
_refine_ls_weighting_details 'calc w = 1/[\s^2^(Fo^2^)+(0.0651P)^2^+0.4596P] where P=(Fo^2^+2Fc^2^)/3'
_refine_ls_weighting_scheme calc
_refine_ls_wR_factor_gt 0.1216
_refine_ls_wR_factor_ref 0.1320
_reflns_number_gt 4529
_reflns_number_total 6451
_reflns_threshold_expression I>2\s(I)
_cod_data_source_file is2361.cif
_cod_data_source_block I
_cod_original_cell_volume 3293.8(11)
_cod_original_sg_symbol_H-M 'P 21/n'
_cod_original_formula_sum 'C16.75 H18 Cl1 N4 O1.75'
_cod_database_code 2220553
_cod_database_fobs_code 2220553

loop_
_symmetry_equiv_pos_as_xyz
'x, y, z'
'-x+1/2, y+1/2, -z+1/2'
'-x, -y, -z'
'x-1/2, -y-1/2, z-1/2'

loop_
_atom_site_type_symbol
_atom_site_label
_atom_site_fract_x
_atom_site_fract_y
_atom_site_fract_z
_atom_site_U_iso_or_equiv
_atom_site_adp_type
_atom_site_calc_flag
_atom_site_refinement_flags
_atom_site_occupancy
_atom_site_disorder_assembly
_atom_site_disorder_group
C C1 -0.08984(15) 0.47979(16) 0.12395(9) 0.0528(5) Uani d . 1 . .
H H1 -0.0347 0.4622 0.1063 0.063 Uiso calc R 1 . .
C C2 -0.18874(15) 0.48069(16) 0.08437(10) 0.0556(5) Uani d . 1 . .
H H2 -0.2003 0.4636 0.0402 0.067 Uiso calc R 1 . .
C C3 -0.27035(14) 0.50686(16) 0.11023(10) 0.0534(5) Uani d . 1 . .
C C4 -0.25485(14) 0.53302(15) 0.17510(10) 0.0530(5) Uani d . 1 . .
H H4 -0.3104 0.5514 0.1921 0.064 Uiso calc R 1 . .
C C5 -0.15634(14) 0.53178(14) 0.21477(9) 0.0489(4) Uani d . 1 . .
H H5 -0.1456 0.5491 0.2589 0.059 Uiso calc R 1 . .
C C6 -0.07211(14) 0.50494(14) 0.18997(9) 0.0458(4) Uani d . 1 . .
C C7 0.11714(13) 0.52077(14) 0.22075(9) 0.0462(4) Uani d . 1 . .
C C8 0.30176(14) 0.52546(15) 0.26820(10) 0.0534(5) Uani d . 1 . .
C C9 0.30837(13) 0.57442(15) 0.20688(10) 0.0499(4) Uani d . 1 . .
C C10 0.21855(13) 0.59011(14) 0.15719(9) 0.0481(4) Uani d . 1 . .
C C11 0.22667(16) 0.63532(17) 0.09793(10) 0.0593(5) Uani d . 1 . .
H H11 0.1675 0.6467 0.0644 0.071 Uiso calc R 1 . .
C C12 0.32126(18) 0.66313(18) 0.08869(12) 0.0688(6) Uani d . 1 . .
H H12 0.3256 0.6935 0.0490 0.083 Uiso calc R 1 . .
C C13 0.41067(18) 0.64669(19) 0.13779(13) 0.0729(6) Uani d . 1 . .
H H13 0.4745 0.6655 0.1309 0.087 Uiso calc R 1 . .
C C14 0.40457(15) 0.60298(17) 0.19601(12) 0.0642(6) Uani d . 1 . .
H H14 0.4645 0.5918 0.2289 0.077 Uiso calc R 1 . .
C C15 0.19411(16) 0.42811(17) 0.32874(10) 0.0621(5) Uani d . 1 . .
H H15A 0.2586 0.3890 0.3457 0.074 Uiso calc R 1 . .
H H15B 0.1405 0.3729 0.3142 0.074 Uiso calc R 1 . .
C C16 0.1693(2) 0.4950(2) 0.38362(11) 0.0721(6) Uani d . 1 . .
H H16A 0.1837 0.4505 0.4232 0.087 Uiso calc R 1 . .
H H16B 0.2133 0.5600 0.3920 0.087 Uiso calc R 1 . .
C C17 1.20193(15) 0.78133(15) 0.30649(10) 0.0524(5) Uani d . 1 . .
H H17 1.1943 0.7627 0.2628 0.063 Uiso calc R 1 . .
C C18 1.29879(15) 0.78222(16) 0.34860(10) 0.0560(5) Uani d . 1 . .
H H18 1.3565 0.7649 0.3335 0.067 Uiso calc R 1 . .
C C19 1.30922(15) 0.80899(17) 0.41320(11) 0.0572(5) Uani d . 1 . .
C C20 1.22461(15) 0.83549(17) 0.43566(10) 0.0599(5) Uani d . 1 . .
H H20 1.2327 0.8534 0.4795 0.072 Uiso calc R 1 . .
C C21 1.12771(15) 0.83567(16) 0.39363(10) 0.0572(5) Uani d . 1 . .
H H21 1.0706 0.8544 0.4091 0.069 Uiso calc R 1 . .
C C22 1.11498(14) 0.80811(14) 0.32859(9) 0.0478(4) Uani d . 1 . .
C C23 0.92555(14) 0.79103(14) 0.29335(9) 0.0483(4) Uani d . 1 . .
C C24 0.74195(14) 0.78926(15) 0.24330(10) 0.0517(5) Uani d . 1 . .
C C25 0.73119(14) 0.74191(15) 0.30396(9) 0.0486(4) Uani d . 1 . .
C C26 0.81934(14) 0.72442(15) 0.35473(9) 0.0500(4) Uani d . 1 . .
C C27 0.80719(17) 0.67926(18) 0.41340(11) 0.0629(5) Uani d . 1 . .
H H27 0.8649 0.6665 0.4477 0.075 Uiso calc R 1 . .
C C28 0.71130(18) 0.65384(19) 0.42065(12) 0.0708(6) Uani d . 1 . .
H H28 0.7045 0.6235 0.4599 0.085 Uiso calc R 1 . .
C C29 0.62350(16) 0.67269(18) 0.37022(12) 0.0667(6) Uani d . 1 . .
H H29 0.5585 0.6554 0.3758 0.080 Uiso calc R 1 . .
C C30 0.63343(15) 0.71662(16) 0.31264(11) 0.0582(5) Uani d . 1 . .
H H30 0.5749 0.7299 0.2789 0.070 Uiso calc R 1 . .
C C31 0.85432(16) 0.88363(16) 0.18470(10) 0.0604(5) Uani d . 1 . .
H H31A 0.9088 0.9377 0.1997 0.072 Uiso calc R 1 . .
H H31B 0.7909 0.9242 0.1668 0.072 Uiso calc R 1 . .
C C32 0.87963(17) 0.81504(19) 0.13073(10) 0.0657(6) Uani d . 1 . .
H H32A 0.8374 0.7485 0.1238 0.079 Uiso calc R 1 . .
H H32B 0.8637 0.8574 0.0903 0.079 Uiso calc R 1 . .
C C33 0.5966(3) 0.8449(4) 0.02991(16) 0.1534(17) Uani d D 1 . .
H H33A 0.6527 0.8967 0.0355 0.230 Uiso calc R 1 . .
H H33B 0.5503 0.8552 -0.0124 0.230 Uiso calc R 1 . .
H H33C 0.6232 0.7706 0.0335 0.230 Uiso calc R 1 . .
Cl Cl1 -0.39482(4) 0.50595(6) 0.05930(3) 0.0837(2) Uani d . 1 . .
Cl Cl2 1.43110(4) 0.81046(7) 0.46778(3) 0.0904(2) Uani d . 1 . .
N N1 0.02479(12) 0.49709(14) 0.23440(8) 0.0541(4) Uani d D 1 . .
H H1A 0.0250(17) 0.5023(17) 0.2759(5) 0.065 Uiso d D 1 . .
N N2 0.12216(11) 0.56474(13) 0.16588(7) 0.0486(4) Uani d . 1 . .
N N3 0.20303(11) 0.49523(12) 0.27173(7) 0.0486(4) Uani d . 1 . .
H H3A 0.5847(15) 0.8370(17) 0.1097(7) 0.215 Uiso d D 1 . .
N N4 0.06204(17) 0.52954(17) 0.36770(9) 0.0716(5) Uani d D 1 . .
H H4A 0.0474(18) 0.5956(11) 0.3769(12) 0.086 Uiso d D 1 . .
H H4B 0.0261(17) 0.4888(18) 0.3870(11) 0.086 Uiso d D 1 . .
N N5 1.01963(12) 0.81229(14) 0.28200(8) 0.0553(4) Uani d D 1 . .
H H5A 1.0179(16) 0.8063(17) 0.2410(5) 0.066 Uiso d D 1 . .
N N6 0.91717(11) 0.74695(13) 0.34781(8) 0.0524(4) Uani d . 1 . .
N N7 0.84205(12) 0.81837(12) 0.24149(7) 0.0490(4) Uani d . 1 . .
N N8 0.98838(15) 0.78405(16) 0.14741(9) 0.0662(5) Uani d D 1 . .
H H8A 1.0023(18) 0.7195(11) 0.1344(11) 0.079 Uiso d D 1 . .
H H8B 1.0213(16) 0.8306(15) 0.1300(11) 0.079 Uiso d D 1 . .
O O1 0.37637(11) 0.50823(12) 0.31482(8) 0.0725(4) Uani d . 1 . .
O O2 0.66919(11) 0.80647(12) 0.19558(7) 0.0678(4) Uani d . 1 . .
O O3 0.5479(2) 0.8615(2) 0.07449(11) 0.1432(10) Uani d D 1 . .
C C34 0.5063(2) 0.4916(2) 0.50408(11) 0.131(2) Uani d PRD 0.50 A -1
H H34A 0.5228 0.5678 0.4981 0.197 Uiso d PR 0.50 A -1
H H34B 0.5664 0.4465 0.5069 0.197 Uiso d PR 0.50 A -1
H H34C 0.4840 0.4844 0.5437 0.197 Uiso d PR 0.50 A -1
O O4 0.4296(5) 0.4506(6) 0.4520(3) 0.168(2) Uani d PD 0.50 A -1
H H4C 0.4324 0.4827 0.4183 0.253 Uiso calc PR 0.50 A -1

loop_
_atom_site_aniso_label
_atom_site_aniso_U_11
_atom_site_aniso_U_22
_atom_site_aniso_U_33
_atom_site_aniso_U_12
_atom_site_aniso_U_13
_atom_site_aniso_U_23
C1 0.0460(10) 0.0627(12) 0.0515(12) 0.0002(8) 0.0153(9) -0.0065(9)
C2 0.0538(11) 0.0646(12) 0.0466(11) -0.0023(9) 0.0094(9) -0.0065(9)
C3 0.0412(10) 0.0549(11) 0.0620(13) -0.0048(8) 0.0086(9) 0.0037(9)
C4 0.0465(10) 0.0491(10) 0.0682(13) -0.0022(8) 0.0232(9) -0.0019(9)
C5 0.0523(11) 0.0473(10) 0.0508(11) -0.0065(8) 0.0197(9) -0.0058(8)
C6 0.0443(10) 0.0450(10) 0.0478(11) -0.0036(7) 0.0111(8) -0.0012(8)
C7 0.0424(10) 0.0478(10) 0.0461(11) 0.0011(7) 0.0066(8) -0.0042(8)
C8 0.0464(11) 0.0457(10) 0.0627(13) 0.0047(8) 0.0039(9) -0.0043(9)
C9 0.0450(10) 0.0423(10) 0.0615(12) 0.0009(8) 0.0115(9) -0.0078(8)
C10 0.0462(10) 0.0442(10) 0.0550(11) 0.0008(8) 0.0149(8) -0.0072(8)
C11 0.0618(12) 0.0634(12) 0.0552(12) -0.0011(10) 0.0191(10) -0.0021(10)
C12 0.0767(15) 0.0650(13) 0.0743(15) -0.0069(11) 0.0368(13) -0.0032(11)
C13 0.0625(14) 0.0639(13) 0.103(2) -0.0068(11) 0.0408(14) -0.0064(13)
C14 0.0447(11) 0.0554(12) 0.0912(17) -0.0010(9) 0.0145(11) -0.0084(11)
C15 0.0648(13) 0.0555(12) 0.0608(13) 0.0046(9) 0.0061(10) 0.0142(10)
C16 0.0844(16) 0.0790(15) 0.0473(12) -0.0093(12) 0.0059(11) 0.0110(11)
C17 0.0589(12) 0.0484(10) 0.0532(11) -0.0026(8) 0.0200(9) -0.0015(8)
C18 0.0488(11) 0.0569(12) 0.0660(13) 0.0018(8) 0.0214(10) 0.0047(10)
C19 0.0486(11) 0.0600(12) 0.0617(13) -0.0071(9) 0.0111(9) 0.0072(10)
C20 0.0562(12) 0.0727(13) 0.0518(12) -0.0147(10) 0.0156(10) -0.0056(10)
C21 0.0522(11) 0.0644(12) 0.0588(13) -0.0074(9) 0.0208(10) -0.0108(10)
C22 0.0484(10) 0.0424(10) 0.0531(11) -0.0058(8) 0.0139(9) 0.0006(8)
C23 0.0477(10) 0.0442(10) 0.0516(11) -0.0012(8) 0.0097(9) -0.0036(8)
C24 0.0493(11) 0.0482(10) 0.0549(12) 0.0033(8) 0.0078(9) -0.0086(9)
C25 0.0479(10) 0.0437(10) 0.0534(11) -0.0010(8) 0.0114(9) -0.0076(8)
C26 0.0483(10) 0.0466(10) 0.0550(11) -0.0017(8) 0.0128(9) -0.0042(8)
C27 0.0569(12) 0.0735(14) 0.0566(13) -0.0041(10) 0.0113(10) 0.0064(10)
C28 0.0678(14) 0.0782(15) 0.0711(15) -0.0055(11) 0.0261(12) 0.0073(12)
C29 0.0541(12) 0.0679(14) 0.0820(16) -0.0083(10) 0.0242(12) -0.0017(11)
C30 0.0473(11) 0.0568(12) 0.0678(14) -0.0025(9) 0.0092(10) -0.0080(10)
C31 0.0619(12) 0.0540(12) 0.0634(13) 0.0021(9) 0.0124(10) 0.0117(10)
C32 0.0673(14) 0.0764(14) 0.0520(12) -0.0076(11) 0.0124(10) 0.0101(10)
C33 0.107(3) 0.280(6) 0.075(2) 0.029(3) 0.025(2) 0.000(3)
Cl1 0.0437(3) 0.1160(5) 0.0841(4) -0.0049(3) 0.0024(3) 0.0082(3)
Cl2 0.0523(3) 0.1351(6) 0.0773(4) -0.0083(3) 0.0042(3) 0.0178(4)
N1 0.0467(9) 0.0715(11) 0.0437(9) -0.0048(7) 0.0104(8) -0.0004(8)
N2 0.0438(8) 0.0563(9) 0.0450(9) 0.0024(7) 0.0098(7) -0.0009(7)
N3 0.0474(9) 0.0474(8) 0.0481(9) 0.0028(6) 0.0066(7) 0.0024(7)
N4 0.0872(14) 0.0732(13) 0.0557(11) 0.0059(11) 0.0204(10) 0.0053(10)
N5 0.0497(9) 0.0676(10) 0.0486(9) -0.0061(7) 0.0122(8) -0.0009(8)
N6 0.0461(9) 0.0573(9) 0.0524(10) -0.0024(7) 0.0095(7) 0.0008(8)
N7 0.0504(9) 0.0454(8) 0.0503(9) 0.0015(7) 0.0112(7) 0.0008(7)
N8 0.0703(12) 0.0699(12) 0.0611(12) 0.0019(10) 0.0214(9) 0.0070(9)
O1 0.0518(8) 0.0808(10) 0.0731(10) 0.0075(7) -0.0065(8) 0.0072(8)
O2 0.0562(8) 0.0828(10) 0.0571(9) 0.0043(7) 0.0004(7) 0.0008(7)
O3 0.153(2) 0.196(3) 0.0823(15) 0.088(2) 0.0324(15) 0.0356(16)
C34 0.187(7) 0.107(4) 0.098(4) -0.014(4) 0.033(4) 0.004(3)
O4 0.170(6) 0.180(6) 0.120(4) 0.016(4) -0.028(4) 0.018(4)

loop_
_atom_type_symbol
_atom_type_description
_atom_type_scat_dispersion_real
_atom_type_scat_dispersion_imag
_atom_type_scat_source
C C 0.0033 0.0016 'International Tables Vol C Tables 4.2.6.8 and 6.1.1.4'
H H 0.0000 0.0000 'International Tables Vol C Tables 4.2.6.8 and 6.1.1.4'
N N 0.0061 0.0033 'International Tables Vol C Tables 4.2.6.8 and 6.1.1.4'
O O 0.0106 0.0060 'International Tables Vol C Tables 4.2.6.8 and 6.1.1.4'
Cl Cl 0.1484 0.1585 'International Tables Vol C Tables 4.2.6.8 and 6.1.1.4'

loop_
_geom_angle_atom_site_label_1
_geom_angle_atom_site_label_2
_geom_angle_atom_site_label_3
_geom_angle_site_symmetry_1
_geom_angle_site_symmetry_3
_geom_angle
_geom_angle_publ_flag
C2 C1 C6 . . 120.30(18) ?
C2 C1 H1 . . 119.8 ?
C6 C1 H1 . . 119.8 ?
C3 C2 C1 . . 119.97(18) ?
C3 C2 H2 . . 120.0 ?
C1 C2 H2 . . 120.0 ?
C4 C3 C2 . . 120.89(18) ?
C4 C3 Cl1 . . 120.05(15) ?
C2 C3 Cl1 . . 119.06(16) ?
C3 C4 C5 . . 119.29(17) ?
C3 C4 H4 . . 120.4 ?
C5 C4 H4 . . 120.4 ?
C4 C5 C6 . . 121.07(17) ?
C4 C5 H5 . . 119.5 ?
C6 C5 H5 . . 119.5 ?
C1 C6 C5 . . 118.47(17) ?
C1 C6 N1 . . 123.70(17) ?
C5 C6 N1 . . 117.66(16) ?
N2 C7 N1 . . 121.83(16) ?
N2 C7 N3 . . 124.32(16) ?
N1 C7 N3 . . 113.83(16) ?
O1 C8 N3 . . 120.28(19) ?
O1 C8 C9 . . 124.43(19) ?
N3 C8 C9 . . 115.28(17) ?
C10 C9 C14 . . 119.71(19) ?
C10 C9 C8 . . 119.60(16) ?
C14 C9 C8 . . 120.66(18) ?
N2 C10 C11 . . 119.40(17) ?
N2 C10 C9 . . 121.80(17) ?
C11 C10 C9 . . 118.78(17) ?
C12 C11 C10 . . 120.4(2) ?
C12 C11 H11 . . 119.8 ?
C10 C11 H11 . . 119.8 ?
C11 C12 C13 . . 120.9(2) ?
C11 C12 H12 . . 119.5 ?
C13 C12 H12 . . 119.5 ?
C14 C13 C12 . . 119.7(2) ?
C14 C13 H13 . . 120.1 ?
C12 C13 H13 . . 120.1 ?
C13 C14 C9 . . 120.5(2) ?
C13 C14 C30 . . 103.46(15) ?
C9 C14 C30 . . 128.66(15) ?
C13 C14 H14 . . 119.8 ?
C9 C14 H14 . . 119.8 ?
N3 C15 C16 . . 114.16(17) ?
N3 C15 H15A . . 108.7 ?
C16 C15 H15A . . 108.7 ?
N3 C15 H15B . . 108.7 ?
C16 C15 H15B . . 108.7 ?
H15A C15 H15B . . 107.6 ?
N4 C16 C15 . . 111.68(19) ?
N4 C16 H16A . . 109.3 ?
C15 C16 H16A . . 109.3 ?
N4 C16 H16B . . 109.3 ?
C15 C16 H16B . . 109.3 ?
H16A C16 H16B . . 107.9 ?
C18 C17 C22 . . 120.78(18) ?
C18 C17 H17 . . 119.6 ?
C22 C17 H17 . . 119.6 ?
C19 C18 C17 . . 119.23(18) ?
C19 C18 H18 . . 120.4 ?
C17 C18 H18 . . 120.4 ?
C20 C19 C18 . . 120.71(19) ?
C20 C19 Cl2 . . 119.06(17) ?
C18 C19 Cl2 . . 120.23(16) ?
C19 C20 C21 . . 120.29(19) ?
C19 C20 H20 . . 119.9 ?
C21 C20 H20 . . 119.9 ?
C20 C21 C22 . . 120.17(18) ?
C20 C21 H21 . . 119.9 ?
C22 C21 H21 . . 119.9 ?
C21 C22 C17 . . 118.83(18) ?
C21 C22 N5 . . 123.52(17) ?
C17 C22 N5 . . 117.52(17) ?
N6 C23 N5 . . 121.41(17) ?
N6 C23 N7 . . 124.26(17) ?
N5 C23 N7 . . 114.31(17) ?
O2 C24 N7 . . 120.26(19) ?
O2 C24 C25 . . 124.01(18) ?
N7 C24 C25 . . 115.72(17) ?
C26 C25 C30 . . 120.28(18) ?
C26 C25 C24 . . 119.23(17) ?
C30 C25 C24 . . 120.47(18) ?
N6 C26 C25 . . 122.04(18) ?
N6 C26 C27 . . 119.58(18) ?
C25 C26 C27 . . 118.36(17) ?
C28 C27 C26 . . 120.5(2) ?
C28 C27 H27 . . 119.8 ?
C26 C27 H27 . . 119.8 ?
C27 C28 C29 . . 121.0(2) ?
C27 C28 H28 . . 119.5 ?
C29 C28 H28 . . 119.5 ?
C30 C29 C28 . . 119.57(19) ?
C30 C29 H29 . . 120.2 ?
C28 C29 H29 . . 120.2 ?
C29 C30 C25 . . 120.30(19) ?
C29 C30 C14 . . 101.64(14) ?
C25 C30 C14 . . 129.96(14) ?
C29 C30 H30 . . 119.8 ?
C25 C30 H30 . . 119.8 ?
N7 C31 C32 . . 114.31(16) ?
N7 C31 H31A . . 108.7 ?
C32 C31 H31A . . 108.7 ?
N7 C31 H31B . . 108.7 ?
C32 C31 H31B . . 108.7 ?
H31A C31 H31B . . 107.6 ?
N8 C32 C31 . . 110.86(18) ?
N8 C32 H32A . . 109.5 ?
C31 C32 H32A . . 109.5 ?
N8 C32 H32B . . 109.5 ?
C31 C32 H32B . . 109.5 ?
H32A C32 H32B . . 108.1 ?
O3 C33 H33A . . 109.5 ?
O3 C33 H33B . . 109.5 ?
H33A C33 H33B . . 109.5 ?
O3 C33 H33C . . 109.5 ?
H33A C33 H33C . . 109.5 ?
H33B C33 H33C . . 109.5 ?
C7 N1 C6 . . 125.38(16) ?
C7 N1 H1A . . 114.7(15) ?
C6 N1 H1A . . 115.8(15) ?
C7 N2 C10 . . 118.03(16) ?
C8 N3 C7 . . 120.67(16) ?
C8 N3 C15 . . 117.26(16) ?
C7 N3 C15 . . 121.90(15) ?
C16 N4 H4A . . 119.0(17) ?
C16 N4 H4B . . 111.4(17) ?
H4A N4 H4B . . 104(2) ?
C23 N5 C22 . . 126.00(17) ?
C23 N5 H5A . . 111.5(15) ?
C22 N5 H5A . . 119.4(15) ?
C23 N6 C26 . . 117.98(16) ?
C23 N7 C24 . . 120.39(16) ?
C23 N7 C31 . . 122.22(15) ?
C24 N7 C31 . . 117.31(16) ?
C32 N8 H8A . . 115.9(17) ?
C32 N8 H8B . . 108.7(16) ?
H8A N8 H8B . . 106(2) ?
C24 O2 O3 . . 164.88(15) ?
C33 O3 O2 . . 110.7(2) ?
C33 O3 H3A . . 107.5(17) ?
O4 C34 H34A . . 112.5 ?
O4 C34 H34B . . 106.7 ?
H34A C34 H34B . . 109.5 ?
O4 C34 H34C . . 109.1 ?
H34A C34 H34C . . 109.5 ?
H34B C34 H34C . . 109.5 ?

loop_
_geom_bond_atom_site_label_1
_geom_bond_atom_site_label_2
_geom_bond_site_symmetry_2
_geom_bond_distance
_geom_bond_publ_flag
C1 C2 . 1.377(3) ?
C1 C6 . 1.387(3) ?
C1 H1 . 0.9300 ?
C2 C3 . 1.374(3) ?
C2 H2 . 0.9300 ?
C3 C4 . 1.369(3) ?
C3 Cl1 . 1.742(2) ?
C4 C5 . 1.373(3) ?
C4 H4 . 0.9300 ?
C5 C6 . 1.394(3) ?
C5 H5 . 0.9300 ?
C6 N1 . 1.400(2) ?
C7 N2 . 1.290(2) ?
C7 N1 . 1.367(2) ?
C7 N3 . 1.398(2) ?
C8 O1 . 1.231(2) ?
C8 N3 . 1.390(2) ?
C8 C9 . 1.445(3) ?
C9 C10 . 1.396(3) ?
C9 C14 . 1.406(3) ?
C10 N2 . 1.381(2) ?
C10 C11 . 1.393(3) ?
C11 C12 . 1.369(3) ?
C11 H11 . 0.9300 ?
C12 C13 . 1.387(3) ?
C12 H12 . 0.9300 ?
C13 C14 . 1.358(3) ?
C13 H13 . 0.9300 ?
C14 H14 . 0.9300 ?
C15 N3 . 1.479(2) ?
C15 C16 . 1.514(3) ?
C15 H15A . 0.9700 ?
C15 H15B . 0.9700 ?
C16 N4 . 1.451(3) ?
C16 H16A . 0.9700 ?
C16 H16B . 0.9700 ?
C17 C18 . 1.376(3) ?
C17 C22 . 1.395(3) ?
C17 H17 . 0.9300 ?
C18 C19 . 1.374(3) ?
C18 H18 . 0.9300 ?
C19 C20 . 1.370(3) ?
C19 Cl2 . 1.745(2) ?
C20 C21 . 1.376(3) ?
C20 H20 . 0.9300 ?
C21 C22 . 1.381(3) ?
C21 H21 . 0.9300 ?
C22 N5 . 1.403(2) ?
C23 N6 . 1.296(2) ?
C23 N5 . 1.363(2) ?
C23 N7 . 1.394(2) ?
C24 O2 . 1.231(2) ?
C24 N7 . 1.394(2) ?
C24 C25 . 1.441(3) ?
C25 C26 . 1.397(3) ?
C25 C30 . 1.399(3) ?
C26 N6 . 1.380(2) ?
C26 C27 . 1.399(3) ?
C27 C28 . 1.364(3) ?
C27 H27 . 0.9300 ?
C28 C29 . 1.392(3) ?
C28 H28 . 0.9300 ?
C29 C30 . 1.362(3) ?
C29 H29 . 0.9300 ?
C30 H30 . 0.9300 ?
C31 N7 . 1.477(2) ?
C31 C32 . 1.513(3) ?
C31 H31A . 0.9700 ?
C31 H31B . 0.9700 ?
C32 N8 . 1.457(3) ?
C32 H32A . 0.9700 ?
C32 H32B . 0.9700 ?
C33 O3 . 1.287(4) ?
C33 H33A . 0.9600 ?
C33 H33B . 0.9600 ?
C33 H33C . 0.9600 ?
N1 H1A . 0.877(9) ?
N4 H4A . 0.853(10) ?
N4 H4B . 0.858(10) ?
N5 H5A . 0.863(9) ?
N8 H8A . 0.861(10) ?
N8 H8B . 0.851(10) ?
O3 H3A . 0.835(10) ?
C34 O4 . 1.392(6) ?
C34 H34A . 0.9600 ?
C34 H34B . 0.9600 ?
C34 H34C . 0.9600 ?
O4 H4C . 0.8200 ?

loop_
_geom_hbond_atom_site_label_D
_geom_hbond_atom_site_label_H
_geom_hbond_atom_site_label_A
_geom_hbond_site_symmetry_A
_geom_hbond_distance_DH
_geom_hbond_distance_HA
_geom_hbond_distance_DA
_geom_hbond_angle_DHA
N5 H5A N8 . 0.863(9) 1.933(11) 2.787(3) 170(2)
O4 H4C O1 . 0.82 2.15 2.889(6) 150.6
O3 H3A O2 . 0.835(10) 1.917(11) 2.744(3) 170(2)
N1 H1A N4 . 0.877(9) 1.904(11) 2.760(3) 164(2)
N8 H8B O4 2_655 0.851(10) 2.467(14) 3.284(8) 161(2)
N8 H8A N2 1_655 0.861(10) 2.440(17) 3.160(2) 142(2)
N4 H4B O3 2_545 0.858(10) 2.097(11) 2.941(3) 168(2)
N4 H4A N6 1_455 0.853(10) 2.491(17) 3.223(3) 144(2)
C5 H5 Cg4 1_455 0.9300 2.81 3.375(2) 120
C17 H17 Cg1 1_655 0.9300 2.84 3.459(2) 125
C32 H32A Cg2 1_655 0.9700 2.98 3.824(3) 146

loop_
_geom_torsion_atom_site_label_1
_geom_torsion_atom_site_label_2
_geom_torsion_atom_site_label_3
_geom_torsion_atom_site_label_4
_geom_torsion_site_symmetry_1
_geom_torsion_site_symmetry_2
_geom_torsion_site_symmetry_3
_geom_torsion_site_symmetry_4
_geom_torsion
_geom_torsion_publ_flag
C6 C1 C2 C3 . . . . 0.2(3) ?
C1 C2 C3 C4 . . . . 0.5(3) ?
C1 C2 C3 Cl1 . . . . -179.32(15) ?
C2 C3 C4 C5 . . . . -0.7(3) ?
Cl1 C3 C4 C5 . . . . 179.06(14) ?
C3 C4 C5 C6 . . . . 0.3(3) ?
C2 C1 C6 C5 . . . . -0.5(3) ?
C2 C1 C6 N1 . . . . 174.61(17) ?
C4 C5 C6 C1 . . . . 0.3(3) ?
C4 C5 C6 N1 . . . . -175.16(16) ?
O1 C8 C9 C10 . . . . 179.95(17) ?
N3 C8 C9 C10 . . . . 1.3(2) ?
O1 C8 C9 C14 . . . . 2.1(3) ?
N3 C8 C9 C14 . . . . -176.57(16) ?
C14 C9 C10 N2 . . . . -179.09(16) ?
C8 C9 C10 N2 . . . . 3.0(3) ?
C14 C9 C10 C11 . . . . -0.8(3) ?
C8 C9 C10 C11 . . . . -178.69(17) ?
N2 C10 C11 C12 . . . . 178.72(17) ?
C9 C10 C11 C12 . . . . 0.4(3) ?
C10 C11 C12 C13 . . . . 0.2(3) ?
C11 C12 C13 C14 . . . . -0.3(3) ?
C12 C13 C14 C9 . . . . -0.1(3) ?
C12 C13 C14 C30 . . . . -152.49(18) ?
C10 C9 C14 C13 . . . . 0.7(3) ?
C8 C9 C14 C13 . . . . 178.53(18) ?
C10 C9 C14 C30 . . . . 145.43(15) ?
C8 C9 C14 C30 . . . . -36.7(2) ?
N3 C15 C16 N4 . . . . 75.0(2) ?
C22 C17 C18 C19 . . . . 0.5(3) ?
C17 C18 C19 C20 . . . . -0.5(3) ?
C17 C18 C19 Cl2 . . . . 179.84(14) ?
C18 C19 C20 C21 . . . . 0.0(3) ?
Cl2 C19 C20 C21 . . . . 179.59(15) ?
C19 C20 C21 C22 . . . . 0.6(3) ?
C20 C21 C22 C17 . . . . -0.6(3) ?
C20 C21 C22 N5 . . . . -176.36(18) ?
C18 C17 C22 C21 . . . . 0.0(3) ?
C18 C17 C22 N5 . . . . 176.04(16) ?
O2 C24 C25 C26 . . . . 179.05(18) ?
N7 C24 C25 C26 . . . . -2.5(2) ?
O2 C24 C25 C30 . . . . -2.7(3) ?
N7 C24 C25 C30 . . . . 175.71(16) ?
C30 C25 C26 N6 . . . . 179.15(16) ?
C24 C25 C26 N6 . . . . -2.6(3) ?
C30 C25 C26 C27 . . . . 1.3(3) ?
C24 C25 C26 C27 . . . . 179.46(17) ?
N6 C26 C27 C28 . . . . -178.38(19) ?
C25 C26 C27 C28 . . . . -0.4(3) ?
C26 C27 C28 C29 . . . . -0.4(3) ?
C27 C28 C29 C30 . . . . 0.4(3) ?
C28 C29 C30 C25 . . . . 0.5(3) ?
C28 C29 C30 C14 . . . . 152.10(18) ?
C26 C25 C30 C29 . . . . -1.3(3) ?
C24 C25 C30 C29 . . . . -179.48(18) ?
C26 C25 C30 C14 . . . . -143.90(15) ?
C24 C25 C30 C14 . . . . 37.9(2) ?
C13 C14 C30 C29 . . . . 178.95(18) ?
C9 C14 C30 C29 . . . . 29.7(2) ?
C13 C14 C30 C25 . . . . -33.4(2) ?
C9 C14 C30 C25 . . . . 177.3(2) ?
N7 C31 C32 N8 . . . . -78.3(2) ?
N2 C7 N1 C6 . . . . 7.5(3) ?
N3 C7 N1 C6 . . . . -173.77(16) ?
C1 C6 N1 C7 . . . . 35.7(3) ?
C5 C6 N1 C7 . . . . -149.14(18) ?
N1 C7 N2 C10 . . . . 177.40(16) ?
N3 C7 N2 C10 . . . . -1.2(3) ?
C11 C10 N2 C7 . . . . 178.56(17) ?
C9 C10 N2 C7 . . . . -3.2(3) ?
O1 C8 N3 C7 . . . . 175.92(16) ?
C9 C8 N3 C7 . . . . -5.4(2) ?
O1 C8 N3 C15 . . . . -8.7(3) ?
C9 C8 N3 C15 . . . . 170.03(16) ?
N2 C7 N3 C8 . . . . 5.7(3) ?
N1 C7 N3 C8 . . . . -172.99(15) ?
N2 C7 N3 C15 . . . . -169.51(18) ?
N1 C7 N3 C15 . . . . 11.8(2) ?
C16 C15 N3 C8 . . . . 97.6(2) ?
C16 C15 N3 C7 . . . . -87.0(2) ?
N6 C23 N5 C22 . . . . -11.2(3) ?
N7 C23 N5 C22 . . . . 170.10(16) ?
C21 C22 N5 C23 . . . . -33.2(3) ?
C17 C22 N5 C23 . . . . 151.00(17) ?
N5 C23 N6 C26 . . . . -177.79(16) ?
N7 C23 N6 C26 . . . . 0.8(3) ?
C25 C26 N6 C23 . . . . 3.6(3) ?
C27 C26 N6 C23 . . . . -178.51(18) ?
N6 C23 N7 C24 . . . . -6.1(3) ?
N5 C23 N7 C24 . . . . 172.51(15) ?
N6 C23 N7 C31 . . . . 170.51(17) ?
N5 C23 N7 C31 . . . . -10.8(2) ?
O2 C24 N7 C23 . . . . -174.86(16) ?
C25 C24 N7 C23 . . . . 6.6(2) ?
O2 C24 N7 C31 . . . . 8.3(3) ?
C25 C24 N7 C31 . . . . -170.18(15) ?
C32 C31 N7 C23 . . . . 86.7(2) ?
C32 C31 N7 C24 . . . . -96.5(2) ?
N7 C24 O2 O3 . . . . 5.4(6) ?
C25 C24 O2 O3 . . . . -176.2(4) ?
C24 O2 O3 C33 . . . . 30.1(7) ?
